data_4111690
loop_
_publ_author_name
'H. V. Rasika Dias'
'Himashinie V. K. Diyabalanage'
'Maha G. Eldabaja'
'Oussama Elbjeirami'
'Manal A. Rawashdeh-Omary'
'Mohammad A. Omary'

_publ_contact_author_address
;Department of Chemistry and Biochemistry
The University of Texas at Arlington
Arlington, Texas 76019-0065, USA
;
_publ_contact_author_email dias@uta.edu
_publ_contact_author_fax 817-272-3808
_publ_contact_author_name 'Prof. H. V. R. Dias'
_publ_contact_author_phone 817-272-3813
_publ_section_title
;
 Brightly Phosphorescent Trinuclear Copper(I) Complexes of Pyrazolates:
 Substituent Effects on the Supramolecular Structure and Photophysics
;
_journal_name_full 'Journal of the American Chemical Society'
_journal_page_first 7489
_journal_page_last 7501
_journal_paper_doi 10.1021/ja0427146
_journal_volume 127
_journal_year 2005
_chemical_formula_sum 'C27 H45 Cu3 N6'
_chemical_formula_weight 644.31
_chemical_name_common '[3,5-(i-Pr)2PzCu]3'
_chemical_name_systematic
; 
 ? 
;
_space_group_IT_number 14
_symmetry_cell_setting monoclinic
_symmetry_space_group_name_Hall '-P 2ybc'
_symmetry_space_group_name_H-M 'P 1 21/c 1'
_atom_sites_solution_hydrogens geom
_atom_sites_solution_primary direct
_atom_sites_solution_secondary difmap
_audit_creation_method SHELXL-97
_cell_angle_alpha 90.00
_cell_angle_beta 112.324(2)
_cell_angle_gamma 90.00
_cell_formula_units_Z 4
_cell_length_a 14.3989(14)
_cell_length_b 13.4806(13)
_cell_length_c 17.2240(16)
_cell_measurement_temperature 100(2)
_cell_volume 3092.7(5)
_computing_cell_refinement 'Bruker XSCANS'
_computing_data_collection 'Bruker XSCANS'
_computing_data_reduction 'Bruker SHELXTL'
_computing_molecular_graphics 'Bruker SHELXTL'
_computing_publication_material 'Bruker SHELXTL'
_computing_structure_refinement 'SHELXL-97 (Sheldrick, 1997)'
_computing_structure_solution 'SHELXS-97 (Sheldrick, 1990)'
_diffrn_ambient_temperature 100(2)
_diffrn_measured_fraction_theta_full 0.996
_diffrn_measured_fraction_theta_max 0.996
_diffrn_measurement_device_type 'Bruker P4'
_diffrn_measurement_method '\w scans'
_diffrn_radiation_monochromator graphite
_diffrn_radiation_source 'fine-focus sealed tube'
_diffrn_radiation_type MoK\a
_diffrn_radiation_wavelength 0.71073
_diffrn_reflns_av_R_equivalents 0.0200
_diffrn_reflns_av_sigmaI/netI 0.0238
_diffrn_reflns_limit_h_max 20
_diffrn_reflns_limit_h_min -18
_diffrn_reflns_limit_k_max 18
_diffrn_reflns_limit_k_min -18
_diffrn_reflns_limit_l_max 24
_diffrn_reflns_limit_l_min -24
_diffrn_reflns_number 25331
_diffrn_reflns_theta_full 30.02
_diffrn_reflns_theta_max 30.02
_diffrn_reflns_theta_min 1.98
_exptl_absorpt_coefficient_mu 2.069
_exptl_absorpt_correction_T_max 0.6824
_exptl_absorpt_correction_T_min 0.5397
_exptl_absorpt_correction_type none
_exptl_absorpt_process_details SADABS
_exptl_crystal_colour colorless
_exptl_crystal_density_diffrn 1.384
_exptl_crystal_description prism
_exptl_crystal_F_000 1344
_exptl_crystal_size_max 0.34
_exptl_crystal_size_mid 0.32
_exptl_crystal_size_min 0.20
_refine_diff_density_max 0.708
_refine_diff_density_min -0.293
_refine_diff_density_rms 0.076
_refine_ls_extinction_method none
_refine_ls_goodness_of_fit_ref 1.078
_refine_ls_hydrogen_treatment mixed
_refine_ls_matrix_type full
_refine_ls_number_parameters 337
_refine_ls_number_reflns 8995
_refine_ls_number_restraints 0
_refine_ls_restrained_S_all 1.078
_refine_ls_R_factor_all 0.0279
_refine_ls_R_factor_gt 0.0248
_refine_ls_shift/su_max 0.002
_refine_ls_shift/su_mean 0.000
_refine_ls_structure_factor_coef Fsqd
_refine_ls_weighting_details 'calc w=1/[\s^2^(Fo^2^)+(0.0379P)^2^+0.6787P] where P=(Fo^2^+2Fc^2^)/3'
_refine_ls_weighting_scheme calc
_refine_ls_wR_factor_gt 0.0657
_refine_ls_wR_factor_ref 0.0672
_reflns_number_gt 8184
_reflns_number_total 8995
_reflns_threshold_expression >2sigma(I)
_cod_data_source_file ja0427146si20050324_094103_1.cif
_cod_data_source_block 03142
_cod_database_code 4111690

loop_
_symmetry_equiv_pos_as_xyz
'x, y, z'
'-x, y+1/2, -z+1/2'
'-x, -y, -z'
'x, -y-1/2, z-1/2'

loop_
_atom_site_label
_atom_site_type_symbol
_atom_site_fract_x
_atom_site_fract_y
_atom_site_fract_z
_atom_site_U_iso_or_equiv
_atom_site_adp_type
_atom_site_occupancy
_atom_site_symmetry_multiplicity
_atom_site_calc_flag
_atom_site_refinement_flags
Cu1 Cu -0.014110(11) 0.480185(11) 0.622084(8) 0.01459(4) Uani 1 1 d .
Cu2 Cu 0.076003(10) 0.644479(11) 0.532863(8) 0.01455(4) Uani 1 1 d .
Cu3 Cu 0.217686(11) 0.540010(11) 0.704597(9) 0.01526(4) Uani 1 1 d .
N11 N -0.10074(7) 0.55947(8) 0.53663(6) 0.01493(18) Uani 1 1 d .
N12 N -0.06218(8) 0.63045(8) 0.49926(6) 0.01472(18) Uani 1 1 d .
N21 N 0.21203(8) 0.67575(8) 0.57922(6) 0.01601(19) Uani 1 1 d .
N22 N 0.26819(8) 0.63913(8) 0.65796(6) 0.01729(19) Uani 1 1 d .
N31 N 0.16826(8) 0.44514(8) 0.75630(6) 0.01568(18) Uani 1 1 d .
N32 N 0.07004(8) 0.41542(8) 0.71856(6) 0.01551(18) Uani 1 1 d .
C11 C -0.13915(9) 0.68579(9) 0.44833(7) 0.0152(2) Uani 1 1 d .
C12 C -0.22832(9) 0.65010(9) 0.45173(7) 0.0176(2) Uani 1 1 d .
H12A H -0.2942 0.6743 0.4216 0.021 Uiso 1 1 calc R
C13 C -0.20082(9) 0.57154(9) 0.50855(7) 0.0160(2) Uani 1 1 d .
C14 C -0.12026(10) 0.77162(9) 0.40019(7) 0.0195(2) Uani 1 1 d .
H14A H -0.0724 0.7487 0.3744 0.023 Uiso 1 1 calc R
C15 C -0.21578(13) 0.80463(13) 0.32988(10) 0.0385(4) Uani 1 1 d .
H15A H -0.2473 0.7476 0.2944 0.058 Uiso 1 1 calc R
H15B H -0.1998 0.8552 0.2960 0.058 Uiso 1 1 calc R
H15C H -0.2621 0.8324 0.3537 0.058 Uiso 1 1 calc R
C16 C -0.07209(14) 0.85875(11) 0.45759(9) 0.0345(3) Uani 1 1 d .
H16A H -0.0085 0.8375 0.5010 0.052 Uiso 1 1 calc R
H16B H -0.1173 0.8823 0.4841 0.052 Uiso 1 1 calc R
H16C H -0.0595 0.9125 0.4246 0.052 Uiso 1 1 calc R
C17 C -0.26294(10) 0.50821(10) 0.54202(8) 0.0197(2) Uani 1 1 d .
H17A H -0.2322 0.4405 0.5527 0.024 Uiso 1 1 calc R
C18 C -0.37036(11) 0.49746(13) 0.47929(10) 0.0318(3) Uani 1 1 d .
H18A H -0.3702 0.4689 0.4270 0.048 Uiso 1 1 calc R
H18B H -0.4025 0.5628 0.4678 0.048 Uiso 1 1 calc R
H18C H -0.4076 0.4537 0.5026 0.048 Uiso 1 1 calc R
C19 C -0.26007(13) 0.54911(12) 0.62605(9) 0.0317(3) Uani 1 1 d .
H19A H -0.1904 0.5513 0.6664 0.048 Uiso 1 1 calc R
H19B H -0.2995 0.5060 0.6477 0.048 Uiso 1 1 calc R
H19C H -0.2885 0.6162 0.6177 0.048 Uiso 1 1 calc R
C21 C 0.35678(10) 0.68676(11) 0.68683(8) 0.0229(3) Uani 1 1 d .
C22 C 0.35907(11) 0.75455(12) 0.62649(8) 0.0285(3) Uani 1 1 d .
H22A H 0.4125 0.7978 0.6298 0.034 Uiso 1 1 calc R
C23 C 0.26654(10) 0.74547(10) 0.56033(8) 0.0204(2) Uani 1 1 d .
C24 C 0.43591(11) 0.66260(12) 0.77119(9) 0.0298(3) Uani 1 1 d .
H24A H 0.4026 0.6274 0.8047 0.036 Uiso 1 1 calc R
C25 C 0.51541(12) 0.59296(15) 0.76220(11) 0.0415(4) Uani 1 1 d .
H25A H 0.4829 0.5326 0.7326 0.062 Uiso 1 1 calc R
H25B H 0.5642 0.5754 0.8180 0.062 Uiso 1 1 calc R
H25C H 0.5500 0.6263 0.7303 0.062 Uiso 1 1 calc R
C26 C 0.48369(14) 0.75685(14) 0.81819(9) 0.0414(4) Uani 1 1 d .
H26A H 0.4316 0.7992 0.8243 0.062 Uiso 1 1 calc R
H26B H 0.5173 0.7925 0.7867 0.062 Uiso 1 1 calc R
H26C H 0.5329 0.7395 0.8739 0.062 Uiso 1 1 calc R
C27 C 0.22615(10) 0.80163(11) 0.47906(8) 0.0237(3) Uani 1 1 d .
H27A H 0.1596 0.7723 0.4438 0.028 Uiso 1 1 calc R
C28 C 0.20974(13) 0.91064(12) 0.49459(10) 0.0345(3) Uani 1 1 d .
H28A H 0.1648 0.9153 0.5252 0.052 Uiso 1 1 calc R
H28B H 0.1796 0.9452 0.4407 0.052 Uiso 1 1 calc R
H28C H 0.2744 0.9414 0.5278 0.052 Uiso 1 1 calc R
C29 C 0.29613(12) 0.79121(12) 0.43099(9) 0.0303(3) Uani 1 1 d .
H29A H 0.3031 0.7209 0.4197 0.046 Uiso 1 1 calc R
H29B H 0.3622 0.8186 0.4648 0.046 Uiso 1 1 calc R
H29C H 0.2678 0.8274 0.3778 0.046 Uiso 1 1 calc R
C31 C 0.05207(9) 0.34647(9) 0.76766(7) 0.0170(2) Uani 1 1 d .
C32 C 0.13987(9) 0.33050(9) 0.83810(7) 0.0184(2) Uani 1 1 d .
H32A H 0.1491 0.2856 0.8830 0.022 Uiso 1 1 calc R
C33 C 0.21082(9) 0.39406(9) 0.82872(7) 0.0164(2) Uani 1 1 d .
C34 C -0.04953(10) 0.29965(10) 0.74226(8) 0.0225(2) Uani 1 1 d .
H34A H -0.0890 0.3179 0.6825 0.027 Uiso 1 1 calc R
C35 C -0.10676(12) 0.33788(14) 0.79509(10) 0.0349(3) Uani 1 1 d .
H35A H -0.1121 0.4103 0.7906 0.052 Uiso 1 1 calc R
H35B H -0.0706 0.3191 0.8539 0.052 Uiso 1 1 calc R
H35C H -0.1742 0.3087 0.7745 0.052 Uiso 1 1 calc R
C36 C -0.03986(12) 0.18631(11) 0.74716(10) 0.0326(3) Uani 1 1 d .
H36A H -0.0071 0.1635 0.7098 0.049 Uiso 1 1 calc R
H36B H -0.1068 0.1565 0.7298 0.049 Uiso 1 1 calc R
H36C H 0.0005 0.1665 0.8050 0.049 Uiso 1 1 calc R
C37 C 0.31888(9) 0.41260(10) 0.88409(8) 0.0195(2) Uani 1 1 d .
H37A H 0.3271 0.4857 0.8944 0.023 Uiso 1 1 calc R
C38 C 0.34772(11) 0.36167(11) 0.96929(8) 0.0277(3) Uani 1 1 d .
H38A H 0.3012 0.3822 0.9956 0.042 Uiso 1 1 calc R
H38B H 0.4163 0.3806 1.0054 0.042 Uiso 1 1 calc R
H38C H 0.3441 0.2896 0.9615 0.042 Uiso 1 1 calc R
C39 C 0.39088(11) 0.38115(12) 0.84221(9) 0.0295(3) Uani 1 1 d .
H39A H 0.3695 0.4110 0.7862 0.044 Uiso 1 1 calc R
H39B H 0.3903 0.3087 0.8372 0.044 Uiso 1 1 calc R
H39C H 0.4590 0.4036 0.8764 0.044 Uiso 1 1 calc R

loop_
_atom_site_aniso_label
_atom_site_aniso_U_11
_atom_site_aniso_U_22
_atom_site_aniso_U_33
_atom_site_aniso_U_23
_atom_site_aniso_U_13
_atom_site_aniso_U_12
Cu1 0.01443(7) 0.01435(8) 0.01450(7) 0.00281(5) 0.00492(5) 0.00058(5)
Cu2 0.01182(7) 0.01563(8) 0.01605(7) 0.00119(5) 0.00515(5) -0.00068(5)
Cu3 0.01393(7) 0.01568(8) 0.01700(7) 0.00296(5) 0.00681(5) -0.00054(5)
N11 0.0141(4) 0.0150(5) 0.0160(4) 0.0015(3) 0.0060(4) 0.0000(4)
N12 0.0140(4) 0.0150(4) 0.0152(4) 0.0023(3) 0.0056(3) 0.0004(4)
N21 0.0146(4) 0.0172(5) 0.0161(4) 0.0015(4) 0.0056(4) -0.0012(4)
N22 0.0144(5) 0.0201(5) 0.0168(4) 0.0024(4) 0.0053(4) -0.0021(4)
N31 0.0144(4) 0.0154(5) 0.0178(4) 0.0026(4) 0.0067(4) 0.0008(4)
N32 0.0156(4) 0.0153(5) 0.0158(4) 0.0019(3) 0.0061(4) -0.0007(4)
C11 0.0166(5) 0.0156(5) 0.0131(4) 0.0002(4) 0.0052(4) 0.0021(4)
C12 0.0142(5) 0.0204(6) 0.0176(5) 0.0000(4) 0.0054(4) 0.0030(4)
C13 0.0142(5) 0.0179(5) 0.0164(5) -0.0018(4) 0.0064(4) -0.0003(4)
C14 0.0237(6) 0.0182(6) 0.0185(5) 0.0038(4) 0.0103(5) 0.0037(5)
C15 0.0390(9) 0.0350(8) 0.0267(7) 0.0152(6) -0.0041(6) -0.0030(7)
C16 0.0459(9) 0.0235(7) 0.0278(7) 0.0050(5) 0.0070(6) -0.0082(6)
C17 0.0178(6) 0.0206(6) 0.0239(5) 0.0002(5) 0.0114(5) -0.0014(5)
C18 0.0176(6) 0.0413(9) 0.0371(7) -0.0006(7) 0.0111(6) -0.0063(6)
C19 0.0394(8) 0.0350(8) 0.0298(7) -0.0023(6) 0.0233(6) -0.0067(7)
C21 0.0175(6) 0.0286(7) 0.0199(5) 0.0042(5) 0.0042(4) -0.0071(5)
C22 0.0207(6) 0.0362(8) 0.0239(6) 0.0078(5) 0.0031(5) -0.0137(6)
C23 0.0184(6) 0.0220(6) 0.0197(5) 0.0031(4) 0.0062(5) -0.0045(5)
C24 0.0203(6) 0.0414(8) 0.0217(6) 0.0094(6) 0.0012(5) -0.0103(6)
C25 0.0219(7) 0.0571(11) 0.0364(8) 0.0142(8) 0.0008(6) 0.0000(7)
C26 0.0377(9) 0.0530(11) 0.0222(6) 0.0054(6) -0.0012(6) -0.0215(8)
C27 0.0220(6) 0.0266(7) 0.0208(5) 0.0065(5) 0.0063(5) -0.0064(5)
C28 0.0415(9) 0.0269(8) 0.0356(7) 0.0088(6) 0.0153(7) 0.0000(6)
C29 0.0329(7) 0.0354(8) 0.0250(6) 0.0064(6) 0.0136(6) -0.0059(6)
C31 0.0191(6) 0.0163(5) 0.0161(5) 0.0024(4) 0.0074(4) -0.0014(4)
C32 0.0201(6) 0.0180(6) 0.0170(5) 0.0045(4) 0.0069(4) 0.0005(4)
C33 0.0179(5) 0.0160(5) 0.0160(5) 0.0016(4) 0.0070(4) 0.0028(4)
C34 0.0199(6) 0.0264(7) 0.0190(5) 0.0072(5) 0.0049(4) -0.0055(5)
C35 0.0241(7) 0.0474(10) 0.0364(8) 0.0040(7) 0.0152(6) -0.0053(7)
C36 0.0326(8) 0.0254(7) 0.0353(7) 0.0078(6) 0.0077(6) -0.0099(6)
C37 0.0163(5) 0.0201(6) 0.0208(5) 0.0026(4) 0.0056(4) 0.0034(4)
C38 0.0255(7) 0.0292(7) 0.0217(6) 0.0055(5) 0.0012(5) 0.0011(5)
C39 0.0185(6) 0.0378(8) 0.0321(7) -0.0005(6) 0.0092(5) 0.0062(6)

loop_
_atom_type_symbol
_atom_type_description
_atom_type_scat_dispersion_real
_atom_type_scat_dispersion_imag
_atom_type_scat_source
C C 0.0033 0.0016 'International Tables Vol C Tables 4.2.6.8 and 6.1.1.4'
H H 0.0000 0.0000 'International Tables Vol C Tables 4.2.6.8 and 6.1.1.4'
N N 0.0061 0.0033 'International Tables Vol C Tables 4.2.6.8 and 6.1.1.4'
Cu Cu 0.3201 1.2651 'International Tables Vol C Tables 4.2.6.8 and 6.1.1.4'

loop_
_geom_angle_atom_site_label_1
_geom_angle_atom_site_label_2
_geom_angle_atom_site_label_3
_geom_angle
_geom_angle_site_symmetry_3
N32 Cu1 N11 171.25(4) .
N32 Cu1 Cu2 113.94(3) 3_566
N11 Cu1 Cu2 74.58(3) 3_566
N12 Cu2 N21 169.84(4) .
N12 Cu2 Cu1 75.16(3) 3_566
N21 Cu2 Cu1 114.76(3) 3_566
N22 Cu3 N31 176.89(5) .
C13 N11 N12 108.31(10) .
C13 N11 Cu1 131.16(8) .
N12 N11 Cu1 119.89(8) .
C11 N12 N11 108.06(9) .
C11 N12 Cu2 131.67(8) .
N11 N12 Cu2 119.83(8) .
C23 N21 N22 108.10(10) .
C23 N21 Cu2 132.23(9) .
N22 N21 Cu2 117.97(7) .
C21 N22 N21 108.20(10) .
C21 N22 Cu3 131.37(9) .
N21 N22 Cu3 120.42(8) .
C33 N31 N32 108.24(9) .
C33 N31 Cu3 132.44(9) .
N32 N31 Cu3 119.32(8) .
C31 N32 N31 108.25(10) .
C31 N32 Cu1 132.04(9) .
N31 N32 Cu1 119.36(7) .
N12 C11 C12 108.94(10) .
N12 C11 C14 120.50(11) .
C12 C11 C14 130.55(11) .
C11 C12 C13 105.75(10) .
C11 C12 H12A 127.1 .
C13 C12 H12A 127.1 .
N11 C13 C12 108.93(10) .
N11 C13 C17 120.44(11) .
C12 C13 C17 130.56(11) .
C11 C14 C15 111.52(12) .
C11 C14 C16 111.59(10) .
C15 C14 C16 110.14(12) .
C11 C14 H14A 107.8 .
C15 C14 H14A 107.8 .
C16 C14 H14A 107.8 .
C14 C15 H15A 109.5 .
C14 C15 H15B 109.5 .
H15A C15 H15B 109.5 .
C14 C15 H15C 109.5 .
H15A C15 H15C 109.5 .
H15B C15 H15C 109.5 .
C14 C16 H16A 109.5 .
C14 C16 H16B 109.5 .
H16A C16 H16B 109.5 .
C14 C16 H16C 109.5 .
H16A C16 H16C 109.5 .
H16B C16 H16C 109.5 .
C13 C17 C18 112.02(11) .
C13 C17 C19 110.57(11) .
C18 C17 C19 111.11(12) .
C13 C17 H17A 107.6 .
C18 C17 H17A 107.6 .
C19 C17 H17A 107.6 .
C17 C18 H18A 109.5 .
C17 C18 H18B 109.5 .
H18A C18 H18B 109.5 .
C17 C18 H18C 109.5 .
H18A C18 H18C 109.5 .
H18B C18 H18C 109.5 .
C17 C19 H19A 109.5 .
C17 C19 H19B 109.5 .
H19A C19 H19B 109.5 .
C17 C19 H19C 109.5 .
H19A C19 H19C 109.5 .
H19B C19 H19C 109.5 .
N22 C21 C22 108.99(11) .
N22 C21 C24 121.26(11) .
C22 C21 C24 129.73(12) .
C23 C22 C21 105.46(11) .
C23 C22 H22A 127.3 .
C21 C22 H22A 127.3 .
N21 C23 C22 109.24(11) .
N21 C23 C27 121.64(11) .
C22 C23 C27 129.12(12) .
C21 C24 C26 110.90(13) .
C21 C24 C25 110.86(13) .
C26 C24 C25 111.14(14) .
C21 C24 H24A 107.9 .
C26 C24 H24A 107.9 .
C25 C24 H24A 107.9 .
C24 C25 H25A 109.5 .
C24 C25 H25B 109.5 .
H25A C25 H25B 109.5 .
C24 C25 H25C 109.5 .
H25A C25 H25C 109.5 .
H25B C25 H25C 109.5 .
C24 C26 H26A 109.5 .
C24 C26 H26B 109.5 .
H26A C26 H26B 109.5 .
C24 C26 H26C 109.5 .
H26A C26 H26C 109.5 .
H26B C26 H26C 109.5 .
C23 C27 C28 110.65(12) .
C23 C27 C29 110.85(12) .
C28 C27 C29 111.06(12) .
C23 C27 H27A 108.0 .
C28 C27 H27A 108.0 .
C29 C27 H27A 108.0 .
C27 C28 H28A 109.5 .
C27 C28 H28B 109.5 .
H28A C28 H28B 109.5 .
C27 C28 H28C 109.5 .
H28A C28 H28C 109.5 .
H28B C28 H28C 109.5 .
C27 C29 H29A 109.5 .
C27 C29 H29B 109.5 .
H29A C29 H29B 109.5 .
C27 C29 H29C 109.5 .
H29A C29 H29C 109.5 .
H29B C29 H29C 109.5 .
N32 C31 C32 109.00(11) .
N32 C31 C34 120.46(11) .
C32 C31 C34 130.54(11) .
C33 C32 C31 105.47(10) .
C33 C32 H32A 127.3 .
C31 C32 H32A 127.3 .
N31 C33 C32 109.03(11) .
N31 C33 C37 119.84(11) .
C32 C33 C37 131.12(11) .
C31 C34 C35 111.79(12) .
C31 C34 C36 110.21(12) .
C35 C34 C36 111.16(12) .
C31 C34 H34A 107.8 .
C35 C34 H34A 107.8 .
C36 C34 H34A 107.8 .
C34 C35 H35A 109.5 .
C34 C35 H35B 109.5 .
H35A C35 H35B 109.5 .
C34 C35 H35C 109.5 .
H35A C35 H35C 109.5 .
H35B C35 H35C 109.5 .
C34 C36 H36A 109.5 .
C34 C36 H36B 109.5 .
H36A C36 H36B 109.5 .
C34 C36 H36C 109.5 .
H36A C36 H36C 109.5 .
H36B C36 H36C 109.5 .
C33 C37 C38 111.86(11) .
C33 C37 C39 112.18(11) .
C38 C37 C39 110.03(11) .
C33 C37 H37A 107.5 .
C38 C37 H37A 107.5 .
C39 C37 H37A 107.5 .
C37 C38 H38A 109.5 .
C37 C38 H38B 109.5 .
H38A C38 H38B 109.5 .
C37 C38 H38C 109.5 .
H38A C38 H38C 109.5 .
H38B C38 H38C 109.5 .
C37 C39 H39A 109.5 .
C37 C39 H39B 109.5 .
H39A C39 H39B 109.5 .
C37 C39 H39C 109.5 .
H39A C39 H39C 109.5 .
H39B C39 H39C 109.5 .

loop_
_geom_bond_atom_site_label_1
_geom_bond_atom_site_label_2
_geom_bond_distance
_geom_bond_site_symmetry_2
Cu1 N32 1.8606(10) .
Cu1 N11 1.8628(10) .
Cu1 Cu2 2.9889(3) 3_566
Cu2 N12 1.8587(10) .
Cu2 N21 1.8610(10) .
Cu2 Cu1 2.9890(3) 3_566
Cu3 N22 1.8448(10) .
Cu3 N31 1.8484(10) .
N11 C13 1.3445(15) .
N11 N12 1.3818(13) .
N12 C11 1.3475(15) .
N21 C23 1.3414(16) .
N21 N22 1.3798(14) .
N22 C21 1.3435(16) .
N31 C33 1.3509(15) .
N31 N32 1.3728(14) .
N32 C31 1.3463(15) .
C11 C12 1.3931(17) .
C11 C14 1.5072(16) .
C12 C13 1.3934(17) .
C12 H12A 0.9500 .
C13 C17 1.5010(16) .
C14 C15 1.5136(19) .
C14 C16 1.522(2) .
C14 H14A 1.0000 .
C15 H15A 0.9800 .
C15 H15B 0.9800 .
C15 H15C 0.9800 .
C16 H16A 0.9800 .
C16 H16B 0.9800 .
C16 H16C 0.9800 .
C17 C18 1.5203(19) .
C17 C19 1.5346(18) .
C17 H17A 1.0000 .
C18 H18A 0.9800 .
C18 H18B 0.9800 .
C18 H18C 0.9800 .
C19 H19A 0.9800 .
C19 H19B 0.9800 .
C19 H19C 0.9800 .
C21 C22 1.3937(18) .
C21 C24 1.5027(18) .
C22 C23 1.3911(18) .
C22 H22A 0.9500 .
C23 C27 1.5008(17) .
C24 C26 1.523(2) .
C24 C25 1.533(3) .
C24 H24A 1.0000 .
C25 H25A 0.9800 .
C25 H25B 0.9800 .
C25 H25C 0.9800 .
C26 H26A 0.9800 .
C26 H26B 0.9800 .
C26 H26C 0.9800 .
C27 C28 1.528(2) .
C27 C29 1.5343(19) .
C27 H27A 1.0000 .
C28 H28A 0.9800 .
C28 H28B 0.9800 .
C28 H28C 0.9800 .
C29 H29A 0.9800 .
C29 H29B 0.9800 .
C29 H29C 0.9800 .
C31 C32 1.3970(17) .
C31 C34 1.4979(17) .
C32 C33 1.3891(17) .
C32 H32A 0.9500 .
C33 C37 1.5052(17) .
C34 C35 1.530(2) .
C34 C36 1.534(2) .
C34 H34A 1.0000 .
C35 H35A 0.9800 .
C35 H35B 0.9800 .
C35 H35C 0.9800 .
C36 H36A 0.9800 .
C36 H36B 0.9800 .
C36 H36C 0.9800 .
C37 C38 1.5279(18) .
C37 C39 1.5307(18) .
C37 H37A 1.0000 .
C38 H38A 0.9800 .
C38 H38B 0.9800 .
C38 H38C 0.9800 .
C39 H39A 0.9800 .
C39 H39B 0.9800 .
C39 H39C 0.9800 .
